data_7214442
loop_
_publ_author_name
'Chan, Eric J.'
'Grabowsky, Simon'
'Harrowfield, Jack M.'
'Shi, Ming W.'
'Skelton, Brian W.'
'Sobolev, Alexandre N.'
'White, Allan H.'

_publ_section_title
;
 Hirshfeld surface analysis of crystal packing in aza-aromatic picrate
 salts
;
_journal_issue 21
_journal_name_full CrystEngComm
_journal_page_first 4508
_journal_paper_doi 10.1039/c4ce00095a
_journal_volume 16
_journal_year 2014
_chemical_formula_moiety '2(C6 H2 N3 O7), 2(C4 H10 N O), H2 O'
_chemical_formula_sum 'C10 H13 N4 O8.5'
_chemical_formula_weight 325.24
_chemical_name_systematic
;
Morpholinium picrate hemihydrate
;
_space_group_IT_number 15
_symmetry_cell_setting monoclinic
_symmetry_Int_Tables_number 15
_symmetry_space_group_name_Hall '-C 2yc'
_symmetry_space_group_name_H-M 'C 1 2/c 1'
_atom_sites_solution_hydrogens geom
_atom_sites_solution_primary direct
_atom_sites_solution_secondary difmap
_audit_creation_method SHELXL-97
_cell_angle_alpha 90.00
_cell_angle_beta 102.3310(10)
_cell_angle_gamma 90.00
_cell_formula_units_Z 16
_cell_length_a 17.8023(10)
_cell_length_b 15.2063(9)
_cell_length_c 20.3551(12)
_cell_measurement_reflns_used 9598
_cell_measurement_temperature 170(2)
_cell_measurement_theta_max 33.2385
_cell_measurement_theta_min 2.174
_cell_volume 5383.1(5)
_computing_cell_refinement 'Siemens SAINT (Siemens, 1995)'
_computing_data_collection 'Siemens SMART (Siemens, 1995)'
_computing_data_reduction 'XPREP, Bruker Version 5.1/NT, 1997'
_computing_molecular_graphics 'XP Interactive Molecular Graphics, Bruker AXS V5.1, 1998)'
_computing_publication_material 'XCIF Tables Production, Bruker Ver. 2008/2'
_computing_structure_refinement 'SHELXL-97 (Sheldrick, 1997)'
_computing_structure_solution 'SHELXS-97 (Sheldrick, 1997)'
_diffrn_ambient_temperature 170(2)
_diffrn_measured_fraction_theta_full 0.996
_diffrn_measured_fraction_theta_max 0.944
_diffrn_measurement_device_type
;
Bruker SMART CCD diffractometer
;
_diffrn_measurement_method '\w scans'
_diffrn_radiation_monochromator graphite
_diffrn_radiation_source 'fine-focus sealed tube'
_diffrn_radiation_type MoK\a
_diffrn_radiation_wavelength 0.71073
_diffrn_reflns_av_R_equivalents 0.0345
_diffrn_reflns_av_sigmaI/netI 0.0337
_diffrn_reflns_limit_h_max 26
_diffrn_reflns_limit_h_min -26
_diffrn_reflns_limit_k_max 23
_diffrn_reflns_limit_k_min 0
_diffrn_reflns_limit_l_max 31
_diffrn_reflns_limit_l_min 0
_diffrn_reflns_number 37364
_diffrn_reflns_theta_full 25.242
_diffrn_reflns_theta_max 33.41
_diffrn_reflns_theta_min 1.78
_exptl_absorpt_coefficient_mu 0.142
_exptl_absorpt_correction_T_max 0.965
_exptl_absorpt_correction_T_min 0.843
_exptl_absorpt_correction_type multi-scan
_exptl_absorpt_process_details
;
SADABS (Sheldrick, 1996)
;
_exptl_crystal_colour colourless
_exptl_crystal_density_diffrn 1.605
_exptl_crystal_density_method 'not measured'
_exptl_crystal_description prism
_exptl_crystal_F_000 2704
_exptl_crystal_size_max 0.32
_exptl_crystal_size_mid 0.27
_exptl_crystal_size_min 0.25
_refine_diff_density_max 0.551
_refine_diff_density_min -0.271
_refine_diff_density_rms 0.072
_refine_ls_extinction_method none
_refine_ls_goodness_of_fit_ref 1.013
_refine_ls_hydrogen_treatment refall
_refine_ls_matrix_type full
_refine_ls_number_parameters 511
_refine_ls_number_reflns 9892
_refine_ls_number_restraints 0
_refine_ls_restrained_S_all 1.013
_refine_ls_R_factor_all 0.0880
_refine_ls_R_factor_gt 0.0594
_refine_ls_shift/su_max 0.001
_refine_ls_shift/su_mean 0.000
_refine_ls_structure_factor_coef Fsqd
_refine_ls_weighting_details 'calc w=1/[\s^2^(Fo^2^)+(0.0912P)^2^+2.5578P] where P=(Fo^2^+2Fc^2^)/3'
_refine_ls_weighting_scheme calc
_refine_ls_wR_factor_gt 0.1472
_refine_ls_wR_factor_ref 0.1657
_reflns_number_gt 6865
_reflns_number_total 9892
_reflns_threshold_expression >2sigma(I)
_cod_data_source_file c4ce00095a2.cif
_cod_data_source_block CCDC606098
_cod_depositor_comments 'Adding full bibliography for 7214441--7214449.cif.'
_cod_original_sg_symbol_Hall -C_2yc
_cod_original_sg_symbol_H-M C_2/c
_cod_database_code 7214442

loop_
_symmetry_equiv_pos_as_xyz
'x, y, z'
'-x, y, -z+1/2'
'x+1/2, y+1/2, z'
'-x+1/2, y+1/2, -z+1/2'
'-x, -y, -z'
'x, -y, z-1/2'
'-x+1/2, -y+1/2, -z'
'x+1/2, -y+1/2, z-1/2'

loop_
_atom_site_label
_atom_site_type_symbol
_atom_site_fract_x
_atom_site_fract_y
_atom_site_fract_z
_atom_site_U_iso_or_equiv
_atom_site_adp_type
_atom_site_occupancy
_atom_site_symmetry_multiplicity
_atom_site_calc_flag
O11 O 0.34977(6) 0.20532(7) 0.35976(5) 0.0238(2) Uani 1 1 d
C11 C 0.31792(7) 0.21848(8) 0.29904(6) 0.0177(2) Uani 1 1 d
C12 C 0.30418(7) 0.30416(8) 0.26728(6) 0.0187(2) Uani 1 1 d
C13 C 0.26744(8) 0.31656(9) 0.20124(7) 0.0202(2) Uani 1 1 d
C14 C 0.24192(8) 0.24456(9) 0.16146(6) 0.0202(2) Uani 1 1 d
C15 C 0.25601(8) 0.15932(9) 0.18530(6) 0.0194(2) Uani 1 1 d
C16 C 0.29308(7) 0.14802(8) 0.25158(6) 0.0178(2) Uani 1 1 d
N12 N 0.33156(7) 0.38376(8) 0.30474(6) 0.0248(2) Uani 1 1 d
O121 O 0.34661(9) 0.38271(9) 0.36595(6) 0.0488(4) Uani 1 1 d
O122 O 0.34019(9) 0.44984(8) 0.27239(7) 0.0448(3) Uani 1 1 d
N14 N 0.19935(8) 0.25827(9) 0.09306(6) 0.0287(3) Uani 1 1 d
O141 O 0.20020(12) 0.33113(10) 0.06830(8) 0.0679(5) Uani 1 1 d
O142 O 0.16188(7) 0.19720(8) 0.06358(6) 0.0352(3) Uani 1 1 d
N16 N 0.31006(7) 0.05706(8) 0.27273(6) 0.0236(2) Uani 1 1 d
O161 O 0.30824(7) 0.03515(7) 0.33044(5) 0.0341(3) Uani 1 1 d
O162 O 0.32516(8) 0.00569(8) 0.23081(6) 0.0379(3) Uani 1 1 d
O21 O 0.47115(7) 0.25015(10) 0.55568(5) 0.0418(3) Uani 1 1 d
C21 C 0.51278(8) 0.25689(11) 0.61391(7) 0.0255(3) Uani 1 1 d
C22 C 0.54322(8) 0.18203(9) 0.65395(7) 0.0226(3) Uani 1 1 d
C23 C 0.58265(7) 0.18611(9) 0.71966(7) 0.0194(2) Uani 1 1 d
C24 C 0.59741(7) 0.26806(8) 0.74918(6) 0.0177(2) Uani 1 1 d
C25 C 0.57157(8) 0.34495(9) 0.71458(7) 0.0223(3) Uani 1 1 d
C26 C 0.53093(8) 0.33845(10) 0.64953(7) 0.0252(3) Uani 1 1 d
N22 N 0.52946(8) 0.09434(10) 0.62490(8) 0.0376(3) Uani 1 1 d
O221 O 0.53131(9) 0.08391(12) 0.56542(8) 0.0601(5) Uani 1 1 d
O222 O 0.51639(9) 0.03492(9) 0.66151(9) 0.0536(4) Uani 1 1 d
N24 N 0.64038(7) 0.27348(9) 0.81767(6) 0.0254(2) Uani 1 1 d
O241 O 0.65957(9) 0.20569(10) 0.84873(6) 0.0449(3) Uani 1 1 d
O242 O 0.65598(7) 0.34673(9) 0.84215(6) 0.0425(3) Uani 1 1 d
N26 N 0.50221(10) 0.42075(11) 0.61612(8) 0.0442(4) Uani 1 1 d
O261 O 0.49654(15) 0.42639(14) 0.55548(9) 0.0920(7) Uani 1 1 d
O262 O 0.48437(9) 0.47947(9) 0.65072(9) 0.0535(4) Uani 1 1 d
N011 N 0.50083(8) 0.23518(9) 0.43125(6) 0.0261(3) Uani 1 1 d
C012 C 0.53544(10) 0.31786(11) 0.41139(8) 0.0303(3) Uani 1 1 d
C013 C 0.53535(10) 0.31305(10) 0.33698(8) 0.0280(3) Uani 1 1 d
O014 O 0.57585(6) 0.23767(7) 0.32169(6) 0.0278(2) Uani 1 1 d
C015 C 0.54176(9) 0.15905(10) 0.33964(7) 0.0262(3) Uani 1 1 d
C016 C 0.54270(9) 0.15635(10) 0.41425(8) 0.0280(3) Uani 1 1 d
N021 N 0.22846(8) 0.40360(8) 0.54178(6) 0.0244(2) Uani 1 1 d
C022 C 0.27984(13) 0.48242(11) 0.55531(9) 0.0396(4) Uani 1 1 d
C023 C 0.29322(12) 0.51917(13) 0.49018(9) 0.0411(4) Uani 1 1 d
O024 O 0.22230(7) 0.54228(8) 0.44586(6) 0.0355(3) Uani 1 1 d
C025 C 0.17680(11) 0.46617(11) 0.43064(8) 0.0352(4) Uani 1 1 d
C026 C 0.15633(9) 0.42623(13) 0.49262(9) 0.0341(3) Uani 1 1 d
O01W O 0.32394(7) 0.29054(8) 0.48699(6) 0.0335(3) Uani 1 1 d
H13 H 0.2598(11) 0.3715(14) 0.1854(9) 0.030(5) Uiso 1 1 d
H15 H 0.2405(11) 0.1119(13) 0.1563(10) 0.031(5) Uiso 1 1 d
H23 H 0.5991(11) 0.1353(13) 0.7411(10) 0.034(5) Uiso 1 1 d
H25 H 0.5800(11) 0.4011(13) 0.7343(10) 0.034(5) Uiso 1 1 d
H01A H 0.4542(13) 0.2332(13) 0.4105(11) 0.036(5) Uiso 1 1 d
H01B H 0.5001(13) 0.2347(14) 0.4731(12) 0.039(5) Uiso 1 1 d
H01C H 0.5879(13) 0.3212(14) 0.4392(11) 0.037(5) Uiso 1 1 d
H01D H 0.5073(12) 0.3652(15) 0.4216(11) 0.041(6) Uiso 1 1 d
H01E H 0.4830(11) 0.3111(12) 0.3102(10) 0.027(4) Uiso 1 1 d
H01F H 0.5636(11) 0.3628(14) 0.3242(10) 0.036(5) Uiso 1 1 d
H01G H 0.5705(12) 0.1159(15) 0.3262(10) 0.040(5) Uiso 1 1 d
H01H H 0.4888(12) 0.1560(13) 0.3124(10) 0.032(5) Uiso 1 1 d
H01I H 0.5159(12) 0.1071(15) 0.4268(11) 0.040(5) Uiso 1 1 d
H01J H 0.5936(12) 0.1568(13) 0.4450(10) 0.033(5) Uiso 1 1 d
H02A H 0.2497(11) 0.3618(14) 0.5261(10) 0.027(5) Uiso 1 1 d
H02B H 0.2181(12) 0.3824(15) 0.5802(12) 0.045(6) Uiso 1 1 d
H02C H 0.2510(15) 0.5248(17) 0.5774(12) 0.056(7) Uiso 1 1 d
H02D H 0.3277(16) 0.4670(18) 0.5853(14) 0.067(8) Uiso 1 1 d
H02E H 0.3217(16) 0.5783(19) 0.4989(13) 0.066(7) Uiso 1 1 d
H02F H 0.3166(11) 0.4721(14) 0.4682(10) 0.032(5) Uiso 1 1 d
H02G H 0.2035(14) 0.4208(17) 0.4078(12) 0.056(7) Uiso 1 1 d
H02H H 0.1283(13) 0.4839(15) 0.4005(12) 0.047(6) Uiso 1 1 d
H02I H 0.1343(14) 0.4679(16) 0.5154(11) 0.048(6) Uiso 1 1 d
H02J H 0.1301(13) 0.3746(16) 0.4817(11) 0.046(6) Uiso 1 1 d
H0WA H 0.3283(16) 0.2941(17) 0.4410(15) 0.065(8) Uiso 1 1 d
H0WB H 0.3728(17) 0.2843(17) 0.5162(14) 0.065(8) Uiso 1 1 d

loop_
_atom_site_aniso_label
_atom_site_aniso_U_11
_atom_site_aniso_U_22
_atom_site_aniso_U_33
_atom_site_aniso_U_23
_atom_site_aniso_U_13
_atom_site_aniso_U_12
O11 0.0242(5) 0.0294(5) 0.0155(4) 0.0011(4) -0.0007(4) 0.0004(4)
C11 0.0160(5) 0.0223(6) 0.0147(5) -0.0003(4) 0.0028(4) 0.0003(4)
C12 0.0200(6) 0.0186(5) 0.0180(5) -0.0016(4) 0.0048(4) 0.0000(4)
C13 0.0211(6) 0.0199(6) 0.0196(6) 0.0031(4) 0.0047(5) 0.0016(5)
C14 0.0210(6) 0.0252(6) 0.0139(5) 0.0022(4) 0.0025(4) 0.0014(5)
C15 0.0213(6) 0.0220(6) 0.0151(5) -0.0014(4) 0.0043(4) 0.0010(5)
C16 0.0209(6) 0.0172(5) 0.0153(5) 0.0016(4) 0.0040(4) 0.0011(4)
N12 0.0238(5) 0.0223(5) 0.0275(6) -0.0044(4) 0.0040(5) -0.0004(4)
O121 0.0866(11) 0.0347(7) 0.0249(6) -0.0104(5) 0.0117(6) -0.0166(7)
O122 0.0594(8) 0.0240(6) 0.0436(7) 0.0037(5) -0.0050(6) -0.0116(5)
N14 0.0327(7) 0.0348(7) 0.0164(5) 0.0040(5) 0.0005(5) 0.0024(5)
O141 0.1031(14) 0.0483(9) 0.0363(8) 0.0244(6) -0.0210(8) -0.0212(9)
O142 0.0389(6) 0.0391(6) 0.0224(5) -0.0064(4) -0.0049(4) 0.0053(5)
N16 0.0288(6) 0.0200(5) 0.0215(5) 0.0029(4) 0.0042(4) 0.0031(4)
O161 0.0555(7) 0.0258(5) 0.0213(5) 0.0076(4) 0.0091(5) 0.0015(5)
O162 0.0611(8) 0.0242(5) 0.0301(6) 0.0000(4) 0.0131(5) 0.0137(5)
O21 0.0286(6) 0.0817(10) 0.0130(5) -0.0030(5) -0.0003(4) 0.0145(6)
C21 0.0216(6) 0.0421(8) 0.0132(5) 0.0005(5) 0.0050(5) 0.0065(5)
C22 0.0213(6) 0.0262(6) 0.0193(6) -0.0084(5) 0.0020(5) 0.0005(5)
C23 0.0197(6) 0.0188(6) 0.0188(6) 0.0002(4) 0.0019(4) 0.0016(4)
C24 0.0189(5) 0.0215(6) 0.0123(5) -0.0016(4) 0.0024(4) -0.0015(4)
C25 0.0253(6) 0.0192(6) 0.0240(6) 0.0009(5) 0.0091(5) 0.0002(5)
C26 0.0286(7) 0.0261(7) 0.0227(6) 0.0104(5) 0.0096(5) 0.0069(5)
N22 0.0268(6) 0.0389(8) 0.0422(8) -0.0215(6) -0.0038(6) 0.0012(6)
O221 0.0569(9) 0.0746(11) 0.0460(8) -0.0425(8) 0.0045(7) 0.0036(8)
O222 0.0527(8) 0.0292(6) 0.0711(10) -0.0129(7) -0.0040(7) -0.0091(6)
N24 0.0213(5) 0.0373(7) 0.0170(5) -0.0054(5) 0.0024(4) -0.0019(5)
O241 0.0568(8) 0.0504(8) 0.0209(5) 0.0099(5) -0.0065(5) 0.0035(6)
O242 0.0402(7) 0.0468(7) 0.0353(6) -0.0233(6) -0.0035(5) -0.0039(5)
N26 0.0451(9) 0.0424(9) 0.0462(9) 0.0277(7) 0.0121(7) 0.0132(7)
O261 0.1391(19) 0.0898(14) 0.0514(10) 0.0524(10) 0.0303(11) 0.0464(14)
O262 0.0586(9) 0.0260(6) 0.0755(11) 0.0131(6) 0.0134(8) 0.0124(6)
N011 0.0249(6) 0.0403(7) 0.0124(5) -0.0026(5) 0.0026(4) -0.0017(5)
C012 0.0386(8) 0.0292(7) 0.0217(7) -0.0049(5) 0.0030(6) 0.0000(6)
C013 0.0347(8) 0.0262(7) 0.0240(7) 0.0026(5) 0.0084(6) 0.0028(6)
O014 0.0286(5) 0.0284(5) 0.0306(5) 0.0040(4) 0.0155(4) 0.0020(4)
C015 0.0323(7) 0.0247(7) 0.0240(7) -0.0006(5) 0.0114(6) 0.0009(6)
C016 0.0322(7) 0.0295(7) 0.0220(6) 0.0037(5) 0.0050(6) -0.0020(6)
N021 0.0319(6) 0.0218(5) 0.0186(5) 0.0038(4) 0.0034(5) 0.0035(5)
C022 0.0592(11) 0.0255(7) 0.0255(7) 0.0053(6) -0.0102(7) -0.0090(7)
C023 0.0483(10) 0.0360(9) 0.0333(9) 0.0103(7) -0.0039(7) -0.0124(8)
O024 0.0509(7) 0.0289(6) 0.0223(5) 0.0080(4) -0.0019(5) -0.0023(5)
C025 0.0427(9) 0.0318(8) 0.0246(7) 0.0070(6) -0.0072(7) -0.0009(7)
C026 0.0274(7) 0.0371(9) 0.0360(9) 0.0116(7) 0.0026(6) 0.0054(6)
O01W 0.0324(6) 0.0428(7) 0.0244(5) 0.0002(5) 0.0038(5) 0.0087(5)

loop_
_atom_type_symbol
_atom_type_description
_atom_type_scat_dispersion_real
_atom_type_scat_dispersion_imag
_atom_type_scat_source
C C 0.0033 0.0016 'International Tables Vol C Tables 4.2.6.8 and 6.1.1.4'
H H 0.0000 0.0000 'International Tables Vol C Tables 4.2.6.8 and 6.1.1.4'
N N 0.0061 0.0033 'International Tables Vol C Tables 4.2.6.8 and 6.1.1.4'
O O 0.0106 0.0060 'International Tables Vol C Tables 4.2.6.8 and 6.1.1.4'

loop_
_geom_angle_atom_site_label_1
_geom_angle_atom_site_label_2
_geom_angle_atom_site_label_3
_geom_angle
O11 C11 C16 123.11(12)
O11 C11 C12 125.21(12)
C16 C11 C12 111.64(11)
C13 C12 C11 123.88(12)
C13 C12 N12 115.67(11)
C11 C12 N12 120.43(11)
C12 C13 C14 119.52(12)
C12 C13 H13 118.9(12)
C14 C13 H13 121.6(12)
C13 C14 C15 121.57(12)
C13 C14 N14 119.22(12)
C15 C14 N14 119.21(12)
C16 C15 C14 118.10(12)
C16 C15 H15 122.5(12)
C14 C15 H15 119.4(12)
C15 C16 C11 125.06(12)
C15 C16 N16 115.57(11)
C11 C16 N16 119.32(11)
O121 N12 O122 122.26(13)
O121 N12 C12 120.02(12)
O122 N12 C12 117.70(12)
O141 N14 O142 122.75(14)
O141 N14 C14 118.51(13)
O142 N14 C14 118.68(12)
O162 N16 O161 123.12(12)
O162 N16 C16 117.36(11)
O161 N16 C16 119.52(11)
O21 C21 C22 122.93(15)
O21 C21 C26 124.59(14)
C22 C21 C26 112.35(12)
C23 C22 C21 124.70(13)
C23 C22 N22 116.29(13)
C21 C22 N22 118.96(12)
C22 C23 C24 118.28(12)
C22 C23 H23 118.5(13)
C24 C23 H23 123.2(13)
C23 C24 C25 121.69(12)
C23 C24 N24 118.91(12)
C25 C24 N24 119.40(12)
C26 C25 C24 118.54(13)
C26 C25 H25 118.7(12)
C24 C25 H25 122.7(12)
C25 C26 C21 124.39(12)
C25 C26 N26 116.58(14)
C21 C26 N26 118.98(14)
O222 N22 O221 123.57(16)
O222 N22 C22 117.73(14)
O221 N22 C22 118.70(17)
O241 N24 O242 122.87(13)
O241 N24 C24 119.00(12)
O242 N24 C24 118.13(13)
O262 N26 O261 123.86(17)
O262 N26 C26 117.74(15)
O261 N26 C26 118.40(18)
C016 N011 C012 111.00(12)
C016 N011 H01A 109.9(14)
C012 N011 H01A 108.1(14)
C016 N011 H01B 109.8(14)
C012 N011 H01B 111.8(14)
H01A N011 H01B 106(2)
N011 C012 C013 108.51(12)
N011 C012 H01C 106.4(12)
C013 C012 H01C 112.0(12)
N011 C012 H01D 108.6(14)
C013 C012 H01D 112.1(13)
H01C C012 H01D 108.9(18)
O014 C013 C012 111.39(12)
O014 C013 H01E 108.7(11)
C012 C013 H01E 110.9(11)
O014 C013 H01F 104.6(12)
C012 C013 H01F 109.8(12)
H01E C013 H01F 111.2(16)
C015 O014 C013 110.90(11)
O014 C015 C016 111.46(12)
O014 C015 H01G 103.3(13)
C016 C015 H01G 113.3(13)
O014 C015 H01H 107.7(11)
C016 C015 H01H 111.5(11)
H01G C015 H01H 109.2(17)
N011 C016 C015 108.17(12)
N011 C016 H01I 105.5(13)
C015 C016 H01I 113.0(13)
N011 C016 H01J 106.5(12)
C015 C016 H01J 116.6(11)
H01I C016 H01J 106.3(17)
C026 N021 C022 110.10(13)
C026 N021 H02A 108.3(13)
C022 N021 H02A 111.7(13)
C026 N021 H02B 111.1(14)
C022 N021 H02B 110.9(14)
H02A N021 H02B 104.7(19)
N021 C022 C023 109.93(14)
N021 C022 H02C 104.5(15)
C023 C022 H02C 110.7(14)
N021 C022 H02D 110.1(17)
C023 C022 H02D 111.3(16)
H02C C022 H02D 110(2)
O024 C023 C022 111.27(17)
O024 C023 H02E 103.3(15)
C022 C023 H02E 109.7(15)
O024 C023 H02F 107.2(12)
C022 C023 H02F 107.0(12)
H02E C023 H02F 118.3(19)
C025 O024 C023 109.00(12)
O024 C025 C026 112.09(14)
O024 C025 H02G 111.0(14)
C026 C025 H02G 109.4(14)
O024 C025 H02H 107.4(13)
C026 C025 H02H 107.1(13)
H02G C025 H02H 109.7(19)
N021 C026 C025 109.04(14)
N021 C026 H02I 102.6(15)
C025 C026 H02I 110.4(14)
N021 C026 H02J 106.6(14)
C025 C026 H02J 110.0(14)
H02I C026 H02J 118(2)
H0WA O01W H0WB 111(2)

loop_
_geom_bond_atom_site_label_1
_geom_bond_atom_site_label_2
_geom_bond_distance
O11 C11 1.2608(15)
C11 C16 1.4472(18)
C11 C12 1.4519(18)
C12 C13 1.3766(18)
C12 N12 1.4578(17)
C13 C14 1.3796(19)
C13 H13 0.90(2)
C14 C15 1.3881(19)
C14 N14 1.4511(17)
C15 C16 1.3802(17)
C15 H15 0.94(2)
C16 N16 1.4608(17)
N12 O121 1.2173(17)
N12 O122 1.2288(17)
N14 O141 1.2186(19)
N14 O142 1.2233(18)
N16 O162 1.2283(16)
N16 O161 1.2281(15)
O21 C21 1.2606(17)
C21 C22 1.437(2)
C21 C26 1.438(2)
C22 C23 1.3729(18)
C22 N22 1.4580(19)
C23 C24 1.3841(18)
C23 H23 0.90(2)
C24 C25 1.3915(18)
C24 N24 1.4423(17)
C25 C26 1.370(2)
C25 H25 0.94(2)
C26 N26 1.4635(19)
N22 O222 1.225(2)
N22 O221 1.229(2)
N24 O241 1.2194(18)
N24 O242 1.2275(17)
N26 O262 1.220(2)
N26 O261 1.220(2)
N011 C016 1.491(2)
N011 C012 1.493(2)
N011 H01A 0.85(2)
N011 H01B 0.85(2)
C012 C013 1.516(2)
C012 H01C 0.98(2)
C012 H01D 0.93(2)
C013 O014 1.4234(18)
C013 H01E 0.974(19)
C013 H01F 0.97(2)
O014 C015 1.4233(18)
C015 C016 1.516(2)
C015 H01G 0.91(2)
C015 H01H 0.99(2)
C016 H01I 0.95(2)
C016 H01J 0.99(2)
N021 C026 1.490(2)
N021 C022 1.497(2)
N021 H02A 0.84(2)
N021 H02B 0.90(2)
C022 C023 1.504(3)
C022 H02C 0.99(3)
C022 H02D 0.96(3)
C023 O024 1.430(2)
C023 H02E 1.03(3)
C023 H02F 0.98(2)
O024 C025 1.409(2)
C025 C026 1.513(2)
C025 H02G 1.01(3)
C025 H02H 0.98(2)
C026 H02I 0.92(2)
C026 H02J 0.92(2)
O01W H0WA 0.96(3)
O01W H0WB 0.95(3)

loop_
_geom_hbond_atom_site_label_D
_geom_hbond_atom_site_label_H
_geom_hbond_atom_site_label_A
_geom_hbond_distance_DH
_geom_hbond_distance_HA
_geom_hbond_distance_DA
_geom_hbond_angle_DHA
_geom_hbond_site_symmetry_A
N011 H01A O11 0.85(2) 1.97(2) 2.8078(16) 169(2) .
N011 H01B O21 0.85(2) 1.88(2) 2.7050(16) 163(2) .
N021 H02A O01W 0.84(2) 2.00(2) 2.8104(18) 162.5(18) .
N021 H02B O11 0.90(2) 2.32(2) 3.1452(16) 152.9(19) 7_556
N021 H02B O161 0.90(2) 2.34(2) 2.9640(18) 126.6(18) 7_556
O01W H0WA O121 0.96(3) 2.11(3) 2.9363(18) 143(2) .
O01W H0WA O11 0.96(3) 2.23(3) 3.0176(16) 139(2) .
O01W H0WB O21 0.95(3) 1.84(3) 2.7632(17) 164(2) .

loop_
_geom_torsion_atom_site_label_1
_geom_torsion_atom_site_label_2
_geom_torsion_atom_site_label_3
_geom_torsion_atom_site_label_4
_geom_torsion
O11 C11 C12 C13 -178.25(13)
C16 C11 C12 C13 3.98(18)
O11 C11 C12 N12 3.5(2)
C16 C11 C12 N12 -174.24(11)
C11 C12 C13 C14 -0.4(2)
N12 C12 C13 C14 177.88(12)
C12 C13 C14 C15 -3.5(2)
C12 C13 C14 N14 176.47(12)
C13 C14 C15 C16 3.3(2)
N14 C14 C15 C16 -176.68(12)
C14 C15 C16 C11 0.8(2)
C14 C15 C16 N16 -176.77(11)
O11 C11 C16 C15 177.97(12)
C12 C11 C16 C15 -4.20(18)
O11 C11 C16 N16 -4.52(19)
C12 C11 C16 N16 173.30(11)
C13 C12 N12 O121 161.36(14)
C11 C12 N12 O121 -20.3(2)
C13 C12 N12 O122 -20.22(19)
C11 C12 N12 O122 158.14(13)
C13 C14 N14 O141 14.2(2)
C15 C14 N14 O141 -165.76(17)
C13 C14 N14 O142 -163.13(13)
C15 C14 N14 O142 16.9(2)
C15 C16 N16 O162 33.47(18)
C11 C16 N16 O162 -144.27(13)
C15 C16 N16 O161 -146.07(13)
C11 C16 N16 O161 36.20(18)
O21 C21 C22 C23 -173.64(14)
C26 C21 C22 C23 2.5(2)
O21 C21 C22 N22 3.7(2)
C26 C21 C22 N22 179.82(13)
C21 C22 C23 C24 -2.9(2)
N22 C22 C23 C24 179.62(12)
C22 C23 C24 C25 1.8(2)
C22 C23 C24 N24 -178.52(12)
C23 C24 C25 C26 -0.4(2)
N24 C24 C25 C26 179.91(12)
C24 C25 C26 C21 0.0(2)
C24 C25 C26 N26 177.54(13)
O21 C21 C26 C25 175.08(14)
C22 C21 C26 C25 -0.9(2)
O21 C21 C26 N26 -2.4(2)
C22 C21 C26 N26 -178.41(13)
C23 C22 N22 O222 36.0(2)
C21 C22 N22 O222 -141.55(15)
C23 C22 N22 O221 -144.18(15)
C21 C22 N22 O221 38.2(2)
C23 C24 N24 O241 -3.3(2)
C25 C24 N24 O241 176.44(13)
C23 C24 N24 O242 176.80(13)
C25 C24 N24 O242 -3.50(19)
C25 C26 N26 O262 -32.2(2)
C21 C26 N26 O262 145.51(16)
C25 C26 N26 O261 148.8(2)
C21 C26 N26 O261 -33.6(3)
C016 N011 C012 C013 56.34(16)
N011 C012 C013 O014 -57.30(17)
C012 C013 O014 C015 59.88(17)
C013 O014 C015 C016 -60.37(16)
C012 N011 C016 C015 -56.55(16)
O014 C015 C016 N011 58.03(16)
C026 N021 C022 C023 -54.0(2)
N021 C022 C023 O024 57.9(2)
C022 C023 O024 C025 -61.4(2)
C023 O024 C025 C026 62.1(2)
C022 N021 C026 C025 53.6(2)
O024 C025 C026 N021 -58.8(2)
